data_7063341
loop_
_publ_author_name
'Szklarzewicz, Janusz'
'Hodorowicz, Maciej'
'Jurowska, Anna'

_publ_section_title
;
 Synthesis of diaminoacetylene from cyanido ligands of the
 octacyanidotungstate complex
;
_journal_issue 29
_journal_name_full 'New Journal of Chemistry'
_journal_page_first 13196
_journal_page_last 13205
_journal_paper_doi 10.1039/D4NJ02448F
_journal_volume 48
_journal_year 2024
_chemical_formula_sum 'C56 H46 N8 O2 P2 W'
_chemical_formula_weight 1108.80
_space_group_crystal_system triclinic
_space_group_IT_number 2
_space_group_name_Hall '-P 1'
_space_group_name_H-M_alt 'P -1'
_atom_sites_solution_hydrogens mixed
_atom_sites_solution_primary dual
_atom_sites_solution_secondary difmap
_audit_creation_method SHELXL-2018/3
_audit_update_record
;
2023-10-03 deposited with the CCDC.	2024-07-04 downloaded from the CCDC.
;
_cell_angle_alpha 117.8730(10)
_cell_angle_beta 90.93
_cell_angle_gamma 103.30
_cell_formula_units_Z 4
_cell_length_a 12.61380(10)
_cell_length_b 21.62890(10)
_cell_length_c 21.86200(10)
_cell_measurement_reflns_used 104021
_cell_measurement_temperature 260(2)
_cell_measurement_theta_max 76.6440
_cell_measurement_theta_min 3.6200
_cell_volume 5077.68(7)
_computing_cell_refinement 'CrysAlisPro 1.171.42.100a (Rigaku OD, 2023)'
_computing_data_collection 'CrysAlisPro 1.171.42.100a (Rigaku OD, 2023)'
_computing_data_reduction 'CrysAlisPro 1.171.42.100a (Rigaku OD, 2023)'
_computing_structure_refinement 'SHELXL-2018/3 (Sheldrick, 2018)'
_computing_structure_solution 'SHELXT 2018/2 (Sheldrick, 2018)'
_diffrn_ambient_environment N~2~
_diffrn_ambient_temperature 259.99(10)
_diffrn_detector 'Hybrid Pixel Array Detector'
_diffrn_detector_area_resol_mean 10.0000
_diffrn_detector_type HyPix
_diffrn_measured_fraction_theta_full 0.997
_diffrn_measured_fraction_theta_max 0.938
_diffrn_measurement_device 'four-circle diffractometer'
_diffrn_measurement_device_type 'XtaLAB Synergy, Dualflex, HyPix'
_diffrn_measurement_method '\w scans'
_diffrn_radiation_monochromator mirror
_diffrn_radiation_probe x-ray
_diffrn_radiation_type 'Cu K\a'
_diffrn_radiation_wavelength 1.54184
_diffrn_reflns_av_R_equivalents 0.0796
_diffrn_reflns_av_unetI/netI 0.0361
_diffrn_reflns_Laue_measured_fraction_full 0.997
_diffrn_reflns_Laue_measured_fraction_max 0.938
_diffrn_reflns_limit_h_max 15
_diffrn_reflns_limit_h_min -15
_diffrn_reflns_limit_k_max 26
_diffrn_reflns_limit_k_min -26
_diffrn_reflns_limit_l_max 26
_diffrn_reflns_limit_l_min -27
_diffrn_reflns_number 151357
_diffrn_reflns_point_group_measured_fraction_full 0.997
_diffrn_reflns_point_group_measured_fraction_max 0.938
_diffrn_reflns_theta_full 67.684
_diffrn_reflns_theta_max 76.783
_diffrn_reflns_theta_min 3.782
_diffrn_source 'micro-focus sealed X-ray tube'
_diffrn_source_type 'PhotonJet (Cu) X-ray Source'
_exptl_absorpt_coefficient_mu 5.208
_exptl_absorpt_correction_T_max 1.00000
_exptl_absorpt_correction_T_min 0.13329
_exptl_absorpt_correction_type multi-scan
_exptl_absorpt_process_details
;
CrysAlisPro 1.171.42.100a (Rigaku Oxford Diffraction, 2023)
Empirical absorption correction using spherical harmonics,
implemented in SCALE3 ABSPACK scaling algorithm.
;
_exptl_crystal_colour colourless
_exptl_crystal_density_diffrn 1.450
_exptl_crystal_description prism
_exptl_crystal_F_000 2232
_exptl_crystal_size_max 0.300
_exptl_crystal_size_mid 0.200
_exptl_crystal_size_min 0.100
_refine_diff_density_max 1.227
_refine_diff_density_min -1.887
_refine_diff_density_rms 0.103
_refine_ls_extinction_coef 0.00028(3)
_refine_ls_extinction_expression Fc^*^=kFc[1+0.001xFc^2^\l^3^/sin(2\q)]^-1/4^
_refine_ls_extinction_method 'SHELXL-2018/3 (Sheldrick 2018)'
_refine_ls_goodness_of_fit_ref 1.062
_refine_ls_hydrogen_treatment mixed
_refine_ls_matrix_type full
_refine_ls_number_parameters 1292
_refine_ls_number_reflns 20086
_refine_ls_number_restraints 6
_refine_ls_restrained_S_all 1.062
_refine_ls_R_factor_all 0.0415
_refine_ls_R_factor_gt 0.0379
_refine_ls_shift/su_max 0.003
_refine_ls_shift/su_mean 0.000
_refine_ls_structure_factor_coef Fsqd
_refine_ls_weighting_details 'w=1/[\s^2^(Fo^2^)+(0.0659P)^2^+4.0381P] where P=(Fo^2^+2Fc^2^)/3'
_refine_ls_weighting_scheme calc
_refine_ls_wR_factor_gt 0.1043
_refine_ls_wR_factor_ref 0.1072
_reflns_Friedel_coverage 0.000
_reflns_number_gt 18471
_reflns_number_total 20086
_reflns_threshold_expression 'I > 2\s(I)'
_cod_data_source_file d4nj02448f2.cif
_cod_data_source_block shelx
_cod_depositor_comments 'Adding full bibliography for 7063341--7063343.cif.'
_cod_database_code 7063341
_shelx_shelxl_version_number 2018/3
_shelx_space_group_comment
;
The symmetry employed for this shelxl refinement is uniquely defined
by the following loop, which should always be used as a source of
symmetry information in preference to the above space-group names.
They are only intended as comments.
;
_shelx_estimated_absorpt_t_min 0.304
_shelx_estimated_absorpt_t_max 0.624

loop_
_space_group_symop_operation_xyz
'x, y, z'
'-x, -y, -z'

loop_
_atom_site_label
_atom_site_type_symbol
_atom_site_fract_x
_atom_site_fract_y
_atom_site_fract_z
_atom_site_U_iso_or_equiv
_atom_site_adp_type
_atom_site_occupancy
_atom_site_site_symmetry_order
_atom_site_calc_flag
_atom_site_refinement_flags_posn
_atom_site_refinement_flags_adp
_atom_site_refinement_flags_occupancy
_atom_site_disorder_assembly
_atom_site_disorder_group
W1 W 0.93919(2) 0.33979(2) 0.13544(2) 0.02737(6) Uani 1 1 d . . . . .
W2 W 0.92975(2) 0.32333(2) 0.62296(2) 0.02876(6) Uani 1 1 d . . . . .
P1 P 0.55541(6) 0.61933(4) 0.15590(4) 0.03166(16) Uani 1 1 d . . . . .
P3 P 0.55066(6) 0.61491(4) 0.65470(4) 0.03071(16) Uani 1 1 d . . . . .
P2 P 0.71158(7) 0.98301(5) 0.29862(5) 0.03846(18) Uani 1 1 d . . . . .
P4 P 0.76318(8) 0.99379(5) 0.83919(5) 0.0417(2) Uani 1 1 d . . . . .
O4 O 0.0795(3) 0.43002(16) 0.41040(16) 0.0570(7) Uani 1 1 d D . . . .
O1 O 0.9227(3) 0.57822(19) 0.09553(18) 0.0674(9) Uani 1 1 d D . . . .
N9 N 0.9099(3) 0.48480(16) 0.66476(17) 0.0411(6) Uani 1 1 d . . . . .
N13 N 0.9933(3) 0.37090(18) 0.50139(17) 0.0466(7) Uani 1 1 d . . . . .
N5 N 1.0042(3) 0.38318(18) 0.01152(16) 0.0448(7) Uani 1 1 d . . . . .
C6 C 1.0175(3) 0.33015(18) 0.21927(17) 0.0368(7) Uani 1 1 d . . . . .
C13 C 0.9723(3) 0.35283(16) 0.54211(17) 0.0327(6) Uani 1 1 d . . . . .
N10 N 0.8068(3) 0.4010(2) 0.7554(2) 0.0563(9) Uani 1 1 d . . . . .
C10 C 0.8589(3) 0.38979(18) 0.70214(17) 0.0358(7) Uani 1 1 d . . . . .
C1 C 0.9094(3) 0.43964(16) 0.17452(16) 0.0306(6) Uani 1 1 d . . . . .
C83 C 0.6366(3) 0.65569(18) 0.61114(18) 0.0335(7) Uani 1 1 d . . . . .
N8 N 0.7206(3) 0.25727(18) 0.01307(18) 0.0483(7) Uani 1 1 d . . . . .
C5 C 0.9816(3) 0.36641(16) 0.05280(16) 0.0326(6) Uani 1 1 d . . . . .
N15 N 1.1901(3) 0.42189(18) 0.66771(19) 0.0506(8) Uani 1 1 d . . . . .
C16 C 0.7869(3) 0.27457(17) 0.54272(17) 0.0354(7) Uani 1 1 d . . . . .
C36 C 0.5021(3) 0.7142(2) 0.28327(19) 0.0424(8) Uani 1 1 d . . . . .
H36 H 0.440586 0.712045 0.257584 0.051 Uiso 1 1 calc R U . . .
N4 N 1.0299(3) 0.19547(18) 0.03238(18) 0.0534(8) Uani 1 1 d . . . . .
N2 N 0.8149(4) 0.4194(2) 0.2661(2) 0.0575(10) Uani 1 1 d . . . . .
C29 C 0.4205(3) 0.6113(2) 0.12114(18) 0.0361(7) Uani 1 1 d . . . . .
C35 C 0.5762(3) 0.67542(18) 0.24952(17) 0.0357(7) Uani 1 1 d . . . . .
C9 C 0.8994(3) 0.42322(16) 0.66440(16) 0.0315(6) Uani 1 1 d . . . . .
C23 C 0.6539(3) 0.65909(18) 0.11707(19) 0.0369(7) Uani 1 1 d . . . . .
N6 N 1.0597(3) 0.32562(19) 0.26261(16) 0.0478(7) Uani 1 1 d . . . . .
C65 C 0.5802(3) 0.53147(18) 0.63740(17) 0.0334(6) Uani 1 1 d . . . . .
C78 C 0.6770(3) 0.6810(2) 0.7834(2) 0.0452(8) Uani 1 1 d . . . . .
H78 H 0.725065 0.654451 0.759208 0.054 Uiso 1 1 calc R U . . .
C70 C 0.6536(3) 0.50376(19) 0.59186(18) 0.0370(7) Uani 1 1 d . . . . .
H70 H 0.690303 0.529037 0.570367 0.044 Uiso 1 1 calc R U . . .
C7 C 1.1115(3) 0.40287(17) 0.16140(17) 0.0336(6) Uani 1 1 d . . . . .
C88 C 0.7418(3) 0.7013(2) 0.6439(2) 0.0498(9) Uani 1 1 d . . . . .
H88 H 0.765917 0.713476 0.689534 0.060 Uiso 1 1 calc R U . . .
N1 N 0.9174(3) 0.50001(17) 0.17310(18) 0.0437(7) Uani 1 1 d . . . . .
C4 C 0.9988(3) 0.24223(18) 0.06755(17) 0.0365(7) Uani 1 1 d . . . . .
N14 N 1.0466(3) 0.3129(2) 0.75386(18) 0.0578(9) Uani 1 1 d . . . . .
N16 N 0.7106(3) 0.24920(18) 0.50072(18) 0.0537(8) Uani 1 1 d . . . . .
C71 C 0.4097(3) 0.59781(18) 0.62233(17) 0.0351(7) Uani 1 1 d . . . . .
C72 C 0.3366(3) 0.5291(2) 0.59591(18) 0.0402(7) Uani 1 1 d . . . . .
H72 H 0.360007 0.491229 0.595598 0.048 Uiso 1 1 calc R U . . .
C66 C 0.5266(3) 0.4938(2) 0.6702(2) 0.0448(8) Uani 1 1 d . . . . .
H66 H 0.478595 0.512750 0.701322 0.054 Uiso 1 1 calc R U . . .
C8 C 0.7962(3) 0.28740(17) 0.05530(16) 0.0329(6) Uani 1 1 d . . . . .
C77 C 0.5784(3) 0.67368(17) 0.74778(17) 0.0350(7) Uani 1 1 d . . . . .
C22 C 0.6536(3) 0.5058(2) 0.09781(19) 0.0414(8) Uani 1 1 d . . . . .
H22 H 0.699518 0.532921 0.081096 0.050 Uiso 1 1 calc R U . . .
C37 C 0.5204(4) 0.7563(2) 0.3559(2) 0.0557(10) Uani 1 1 d . . . . .
H37 H 0.470133 0.781494 0.378898 0.067 Uiso 1 1 calc R U . . .
C17 C 0.5725(3) 0.53227(18) 0.13641(17) 0.0361(7) Uani 1 1 d . . . . .
C69 C 0.6713(3) 0.4381(2) 0.57884(19) 0.0447(8) Uani 1 1 d . . . . .
H69 H 0.720536 0.419311 0.548613 0.054 Uiso 1 1 calc R U . . .
N3 N 0.7513(3) 0.2361(2) 0.1770(2) 0.0570(9) Uani 1 1 d . . . . .
C30 C 0.3340(3) 0.5494(2) 0.09938(19) 0.0461(8) Uani 1 1 d . . . . .
H30 H 0.345606 0.508954 0.100359 0.055 Uiso 1 1 calc R U . . .
C2 C 0.8693(3) 0.40773(17) 0.21377(17) 0.0347(7) Uani 1 1 d . . . . .
C40 C 0.6684(3) 0.6785(2) 0.2882(2) 0.0448(8) Uani 1 1 d . . . . .
H40 H 0.717388 0.651800 0.265641 0.054 Uiso 1 1 calc R U . . .
N12 N 1.0267(4) 0.1809(2) 0.5222(2) 0.0624(9) Uani 1 1 d . . . . .
C68 C 0.6170(3) 0.4005(2) 0.6102(2) 0.0480(9) Uani 1 1 d . . . . .
H68 H 0.628534 0.356037 0.600414 0.058 Uiso 1 1 calc R U . . .
C12 C 0.9941(3) 0.22784(19) 0.55529(19) 0.0414(8) Uani 1 1 d . . . . .
C59 C 0.7793(3) 1.06733(19) 0.3031(2) 0.0442(8) Uani 1 1 d . . . . .
C74 C 0.1942(3) 0.5725(3) 0.5702(2) 0.0592(11) Uani 1 1 d . . . . .
H74 H 0.121585 0.563897 0.552513 0.071 Uiso 1 1 calc R U . . .
N7 N 1.1999(3) 0.43898(18) 0.17738(18) 0.0503(8) Uani 1 1 d . . . . .
C67 C 0.5449(4) 0.4284(2) 0.6563(2) 0.0504(9) Uani 1 1 d . . . . .
H67 H 0.508852 0.402991 0.677852 0.060 Uiso 1 1 calc R U . . .
C18 C 0.5041(3) 0.4916(2) 0.1617(2) 0.0476(9) Uani 1 1 d . . . . .
H18 H 0.450782 0.509560 0.188334 0.057 Uiso 1 1 calc R U . . .
C41 C 0.6408(3) 0.92006(19) 0.21135(19) 0.0435(8) Uani 1 1 d . . . . .
C95 C 0.7936(3) 1.07343(19) 0.82910(19) 0.0403(7) Uani 1 1 d . . . . .
C47 C 0.6114(3) 0.99650(19) 0.35727(19) 0.0427(8) Uani 1 1 d . . . . .
C79 C 0.7036(4) 0.7277(3) 0.8546(2) 0.0562(10) Uani 1 1 d . . . . .
H79 H 0.770210 0.733526 0.878184 0.067 Uiso 1 1 calc R U . . .
C89 C 0.6680(3) 0.92345(19) 0.7644(2) 0.0478(8) Uani 1 1 d . . . . .
C28 C 0.7497(3) 0.7125(2) 0.1570(2) 0.0452(8) Uani 1 1 d . . . . .
H28 H 0.761956 0.730537 0.205101 0.054 Uiso 1 1 calc R U . . .
C84 C 0.6025(3) 0.6380(2) 0.5433(2) 0.0508(9) Uani 1 1 d . . . . .
H84 H 0.532642 0.607433 0.521260 0.061 Uiso 1 1 calc R U . . .
C107 C 0.8819(3) 0.9642(2) 0.8470(2) 0.0502(9) Uani 1 1 d . . . . .
C14 C 1.0059(3) 0.31449(19) 0.70783(18) 0.0405(7) Uani 1 1 d . . . . .
C96 C 0.8622(3) 1.1392(2) 0.8814(2) 0.0486(9) Uani 1 1 d . . . . .
H96 H 0.892868 1.142136 0.921913 0.058 Uiso 1 1 calc R U . . .
C11 C 0.8133(3) 0.2436(2) 0.6405(2) 0.0498(9) Uani 1 1 d . . . . .
C85 C 0.6706(4) 0.6649(2) 0.5077(2) 0.0602(11) Uani 1 1 d . . . . .
H85 H 0.646398 0.653172 0.462247 0.072 Uiso 1 1 calc R U . . .
C100 C 0.7461(3) 1.0713(2) 0.7694(2) 0.0476(8) Uani 1 1 d . . . . .
H100 H 0.698225 1.028498 0.734962 0.057 Uiso 1 1 calc R U . . .
C21 C 0.6656(3) 0.4383(2) 0.0843(2) 0.0490(9) Uani 1 1 d . . . . .
H21 H 0.720728 0.420791 0.059344 0.059 Uiso 1 1 calc R U . . .
C20 C 0.5963(4) 0.3976(2) 0.1077(2) 0.0552(10) Uani 1 1 d . . . . .
H20 H 0.603272 0.351974 0.097314 0.066 Uiso 1 1 calc R U . . .
C27 C 0.8265(3) 0.7384(2) 0.1243(3) 0.0556(10) Uani 1 1 d . . . . .
H27 H 0.890343 0.774456 0.150761 0.067 Uiso 1 1 calc R U . . .
C82 C 0.5048(3) 0.7115(2) 0.7838(2) 0.0452(8) Uani 1 1 d . . . . .
H82 H 0.438790 0.706641 0.760225 0.054 Uiso 1 1 calc R U . . .
C24 C 0.6360(3) 0.6323(2) 0.0450(2) 0.0476(9) Uani 1 1 d . . . . .
H24 H 0.571721 0.596839 0.018456 0.057 Uiso 1 1 calc R U . . .
C15 C 1.1014(3) 0.38648(18) 0.65051(18) 0.0344(7) Uani 1 1 d . . . . .
C73 C 0.2292(3) 0.5177(3) 0.5702(2) 0.0542(10) Uani 1 1 d . . . . .
H73 H 0.180185 0.471898 0.552702 0.065 Uiso 1 1 calc R U . . .
C64 C 0.8503(4) 1.1210(2) 0.3638(2) 0.0583(11) Uani 1 1 d . . . . .
H64 H 0.866025 1.111393 0.399676 0.070 Uiso 1 1 calc R U . . .
C26 C 0.8095(3) 0.7115(2) 0.0531(2) 0.0554(10) Uani 1 1 d . . . . .
H26 H 0.862321 0.728878 0.031674 0.066 Uiso 1 1 calc R U . . .
C3 C 0.8186(3) 0.26693(18) 0.15947(18) 0.0379(7) Uani 1 1 d . . . . .
C98 C 0.8404(4) 1.1971(2) 0.8132(2) 0.0553(10) Uani 1 1 d . . . . .
H98 H 0.857562 1.238081 0.807386 0.066 Uiso 1 1 calc R U . . .
C34 C 0.4029(4) 0.6711(2) 0.1178(2) 0.0518(9) Uani 1 1 d . . . . .
H34 H 0.460866 0.712402 0.131363 0.062 Uiso 1 1 calc R U . . .
C76 C 0.3736(3) 0.6533(2) 0.6221(2) 0.0510(9) Uani 1 1 d . . . . .
H76 H 0.422055 0.699248 0.639382 0.061 Uiso 1 1 calc R U . . .
C102 C 0.6877(3) 1.0773(2) 0.9632(2) 0.0561(10) Uani 1 1 d . . . . .
H102 H 0.699706 1.113700 0.950734 0.067 Uiso 1 1 calc R U . . .
C80 C 0.6301(4) 0.7656(2) 0.8904(2) 0.0634(12) Uani 1 1 d . . . . .
H80 H 0.647935 0.797239 0.938233 0.076 Uiso 1 1 calc R U . . .
C86 C 0.7747(4) 0.7093(3) 0.5398(3) 0.0606(11) Uani 1 1 d . . . . .
H86 H 0.821652 0.726627 0.515609 0.073 Uiso 1 1 calc R U . . .
C38 C 0.6129(4) 0.7605(2) 0.3936(2) 0.0591(11) Uani 1 1 d . . . . .
H38 H 0.626112 0.789957 0.441846 0.071 Uiso 1 1 calc R U . . .
C97 C 0.8841(4) 1.2004(2) 0.8724(2) 0.0541(10) Uani 1 1 d . . . . .
H97 H 0.929291 1.244152 0.907287 0.065 Uiso 1 1 calc R U . . .
C87 C 0.8092(3) 0.7279(3) 0.6081(3) 0.0647(12) Uani 1 1 d . . . . .
H87 H 0.878908 0.758816 0.629917 0.078 Uiso 1 1 calc R U . . .
C99 C 0.7703(4) 1.1327(2) 0.7615(2) 0.0536(9) Uani 1 1 d . . . . .
H99 H 0.739586 1.130810 0.721515 0.064 Uiso 1 1 calc R U . . .
C25 C 0.7140(4) 0.6585(2) 0.0133(2) 0.0557(10) Uani 1 1 d . . . . .
H25 H 0.702506 0.640667 -0.034831 0.067 Uiso 1 1 calc R U . . .
C75 C 0.2651(4) 0.6408(3) 0.5960(2) 0.0605(11) Uani 1 1 d . . . . .
H75 H 0.240562 0.678157 0.595995 0.073 Uiso 1 1 calc R U . . .
C103 C 0.6519(4) 1.0900(3) 1.0265(2) 0.0681(13) Uani 1 1 d . . . . .
H103 H 0.640728 1.134958 1.056610 0.082 Uiso 1 1 calc R U . . .
C112 C 0.8759(4) 0.8913(3) 0.8169(3) 0.0708(13) Uani 1 1 d . . . . .
H112 H 0.814660 0.857572 0.784848 0.085 Uiso 1 1 calc R U . . .
C48 C 0.6074(3) 1.0662(2) 0.4053(2) 0.0522(9) Uani 1 1 d . . . . .
H48 H 0.660089 1.106227 0.409033 0.063 Uiso 1 1 calc R U . . .
C101 C 0.7058(3) 1.01143(19) 0.91842(19) 0.0457(8) Uani 1 1 d . . . . .
N11 N 0.7511(4) 0.2058(3) 0.6533(3) 0.0896(16) Uani 1 1 d . . . . .
C53 C 0.8138(3) 0.9464(2) 0.3170(2) 0.0467(8) Uani 1 1 d . . . . .
C52 C 0.5319(3) 0.9367(2) 0.3527(2) 0.0563(10) Uani 1 1 d . . . . .
H52 H 0.534133 0.889751 0.321181 0.068 Uiso 1 1 calc R U . . .
C39 C 0.6866(4) 0.7213(3) 0.3602(2) 0.0546(10) Uani 1 1 d . . . . .
H39 H 0.748094 0.723717 0.386164 0.065 Uiso 1 1 calc R U . . .
C63 C 0.8967(4) 1.1881(3) 0.3702(3) 0.0768(16) Uani 1 1 d . . . . .
H63 H 0.944053 1.224015 0.410445 0.092 Uiso 1 1 calc R U . . .
C19 C 0.5165(4) 0.4240(2) 0.1467(2) 0.0572(11) Uani 1 1 d . . . . .
H19 H 0.470651 0.396394 0.162958 0.069 Uiso 1 1 calc R U . . .
C31 C 0.2306(3) 0.5481(3) 0.0763(2) 0.0657(13) Uani 1 1 d . . . . .
H31 H 0.172268 0.506939 0.062270 0.079 Uiso 1 1 calc R U . . .
C60 C 0.7572(4) 1.0815(3) 0.2495(3) 0.0608(11) Uani 1 1 d . . . . .
H60 H 0.710630 1.045755 0.208785 0.073 Uiso 1 1 calc R U . . .
C94 C 0.7036(4) 0.8957(2) 0.6989(2) 0.0601(10) Uani 1 1 d . . . . .
H94 H 0.777761 0.909284 0.695359 0.072 Uiso 1 1 calc R U . . .
C42 C 0.6965(4) 0.8805(3) 0.1603(2) 0.0627(11) Uani 1 1 d . . . . .
H42 H 0.770784 0.885557 0.170709 0.075 Uiso 1 1 calc R U . . .
C92 C 0.5186(5) 0.8287(2) 0.6440(3) 0.0762(15) Uani 1 1 d . . . . .
H92 H 0.467884 0.798288 0.603672 0.091 Uiso 1 1 calc R U . . .
C51 C 0.4507(4) 0.9474(3) 0.3947(3) 0.0694(13) Uani 1 1 d . . . . .
H51 H 0.398035 0.907576 0.391450 0.083 Uiso 1 1 calc R U . . .
C32 C 0.2139(4) 0.6073(4) 0.0740(3) 0.0780(17) Uani 1 1 d . . . . .
H32 H 0.144023 0.606152 0.058423 0.094 Uiso 1 1 calc R U . . .
C33 C 0.2994(4) 0.6686(3) 0.0945(3) 0.0708(14) Uani 1 1 d . . . . .
H33 H 0.287099 0.708455 0.092497 0.085 Uiso 1 1 calc R U . . .
C90 C 0.5576(4) 0.9021(2) 0.7692(3) 0.0623(11) Uani 1 1 d . . . . .
H90 H 0.532772 0.919516 0.812412 0.075 Uiso 1 1 calc R U . . .
C106 C 0.6877(4) 0.9572(3) 0.9380(3) 0.0650(12) Uani 1 1 d . . . . .
H106 H 0.700848 0.912680 0.908893 0.078 Uiso 1 1 calc R U . . .
C49 C 0.5260(4) 1.0763(3) 0.4473(2) 0.0643(11) Uani 1 1 d . . . . .
H49 H 0.524183 1.123031 0.479640 0.077 Uiso 1 1 calc R U . . .
C81 C 0.5309(4) 0.7570(2) 0.8560(2) 0.0607(11) Uani 1 1 d . . . . .
H81 H 0.481264 0.781570 0.880958 0.073 Uiso 1 1 calc R U . . .
C56 C 0.9704(5) 0.8808(3) 0.3313(3) 0.0797(15) Uani 1 1 d . . . . .
H56 H 1.022800 0.858771 0.336033 0.096 Uiso 1 1 calc R U . . .
C44 C 0.5330(4) 0.8241(3) 0.0772(2) 0.0653(12) Uani 1 1 d . . . . .
H44 H 0.496996 0.792428 0.031824 0.078 Uiso 1 1 calc R U . . .
C93 C 0.6286(5) 0.8483(3) 0.6394(3) 0.0734(14) Uani 1 1 d . . . . .
H93 H 0.652617 0.829539 0.595961 0.088 Uiso 1 1 calc R U . . .
C108 C 0.9743(4) 1.0142(3) 0.8946(3) 0.0847(16) Uani 1 1 d . . . . .
H108 H 0.981167 1.063821 0.915350 0.102 Uiso 1 1 calc R U . . .
C45 C 0.4770(4) 0.8615(3) 0.1276(3) 0.0759(14) Uani 1 1 d . . . . .
H45 H 0.402005 0.854455 0.117085 0.091 Uiso 1 1 calc R U . . .
C50 C 0.4467(4) 1.0168(3) 0.4416(3) 0.0690(13) Uani 1 1 d . . . . .
H50 H 0.390796 1.023643 0.469373 0.083 Uiso 1 1 calc R U . . .
C61 C 0.8054(5) 1.1496(3) 0.2571(4) 0.0817(17) Uani 1 1 d . . . . .
H61 H 0.791532 1.159589 0.221215 0.098 Uiso 1 1 calc R U . . .
C46 C 0.5301(4) 0.9102(3) 0.1945(2) 0.0656(12) Uani 1 1 d . . . . .
H46 H 0.491050 0.936539 0.228553 0.079 Uiso 1 1 calc R U . . .
C62 C 0.8735(5) 1.2024(3) 0.3175(4) 0.089(2) Uani 1 1 d . . . . .
H62 H 0.904141 1.248276 0.322561 0.107 Uiso 1 1 calc R U . . .
C55 C 0.8729(5) 0.8707(3) 0.3543(3) 0.0873(17) Uani 1 1 d . . . . .
H55 H 0.858495 0.840958 0.374704 0.105 Uiso 1 1 calc R U . . .
C58 C 0.9138(4) 0.9569(3) 0.2932(3) 0.0693(13) Uani 1 1 d . . . . .
H58 H 0.929034 0.985991 0.272044 0.083 Uiso 1 1 calc R U . . .
C43 C 0.6413(5) 0.8326(3) 0.0926(2) 0.0729(14) Uani 1 1 d . . . . .
H43 H 0.679455 0.806322 0.057804 0.087 Uiso 1 1 calc R U . . .
C104 C 0.6328(4) 1.0358(3) 1.0445(3) 0.0709(13) Uani 1 1 d . . . . .
H104 H 0.607965 1.043951 1.086710 0.085 Uiso 1 1 calc R U . . .
C91 C 0.4842(4) 0.8540(3) 0.7080(3) 0.0781(15) Uani 1 1 d . . . . .
H91 H 0.410156 0.838841 0.710869 0.094 Uiso 1 1 calc R U . . .
C54 C 0.7929(4) 0.9034(3) 0.3485(3) 0.0747(15) Uani 1 1 d . . . . .
H54 H 0.726682 0.896367 0.365498 0.090 Uiso 1 1 calc R U . . .
C111 C 0.9583(5) 0.8672(3) 0.8332(4) 0.0873(18) Uani 1 1 d . . . . .
H111 H 0.953067 0.817741 0.812117 0.105 Uiso 1 1 calc R U . . .
C105 C 0.6501(4) 0.9703(3) 1.0007(3) 0.0761(14) Uani 1 1 d . . . . .
H105 H 0.636533 0.933958 1.013285 0.091 Uiso 1 1 calc R U . . .
C110 C 1.0469(5) 0.9159(4) 0.8800(4) 0.0923(19) Uani 1 1 d . . . . .
H110 H 1.102474 0.899885 0.891629 0.111 Uiso 1 1 calc R U . . .
C57 C 0.9907(5) 0.9240(4) 0.3009(4) 0.0892(17) Uani 1 1 d . . . . .
H57 H 1.057965 0.931394 0.284987 0.107 Uiso 1 1 calc R U . . .
C109 C 1.0556(5) 0.9886(4) 0.9105(4) 0.113(2) Uani 1 1 d . . . . .
H109 H 1.117387 1.021409 0.942459 0.135 Uiso 1 1 calc R U . . .
O3 O 0.1845(5) 0.0906(5) 0.4497(4) 0.218(4) Uani 1 1 d . . . . .
O2 O 0.8162(7) 0.0545(5) 0.5228(5) 0.228(4) Uani 1 1 d . . . . .
H9B H 0.888(3) 0.521(2) 0.700(2) 0.040(10) Uiso 1 1 d . . . . .
H1A H 0.898(4) 0.536(3) 0.205(2) 0.054(13) Uiso 1 1 d . . . . .
H1B H 0.943(4) 0.507(2) 0.134(3) 0.057(13) Uiso 1 1 d . . . . .
H9A H 0.935(4) 0.494(2) 0.630(2) 0.051(12) Uiso 1 1 d . . . . .
H10B H 0.789(4) 0.370(3) 0.765(3) 0.057(14) Uiso 1 1 d . . . . .
H10A H 0.784(4) 0.436(3) 0.772(3) 0.052(13) Uiso 1 1 d . . . . .
H2B H 0.794(4) 0.383(3) 0.273(3) 0.063(14) Uiso 1 1 d . . . . .
H2A H 0.797(4) 0.452(3) 0.284(3) 0.056(15) Uiso 1 1 d . . . . .
H40B H 0.074(4) 0.397(2) 0.3684(12) 0.074(17) Uiso 1 1 d D . . . .
H11A H 0.931(4) 0.590(2) 0.0646(17) 0.059(13) Uiso 1 1 d D . . . .
H40A H 0.063(4) 0.409(2) 0.4342(19) 0.061(14) Uiso 1 1 d D . . . .
H11B H 0.949(5) 0.616(2) 0.1343(14) 0.09(2) Uiso 1 1 d D . . . .

loop_
_atom_site_aniso_label
_atom_site_aniso_U_11
_atom_site_aniso_U_22
_atom_site_aniso_U_33
_atom_site_aniso_U_23
_atom_site_aniso_U_13
_atom_site_aniso_U_12
W1 0.03037(9) 0.02749(8) 0.02630(8) 0.01568(6) -0.00017(6) 0.00576(6)
W2 0.03000(9) 0.02724(9) 0.03089(9) 0.01773(6) -0.00004(6) 0.00311(6)
P1 0.0286(4) 0.0361(4) 0.0365(4) 0.0229(3) 0.0039(3) 0.0078(3)
P3 0.0269(4) 0.0323(4) 0.0343(4) 0.0192(3) 0.0013(3) 0.0037(3)
P2 0.0408(5) 0.0331(4) 0.0400(4) 0.0188(3) -0.0039(3) 0.0055(3)
P4 0.0454(5) 0.0325(4) 0.0441(5) 0.0165(4) 0.0049(4) 0.0099(4)
O4 0.077(2) 0.0520(16) 0.0473(16) 0.0313(14) 0.0139(15) 0.0093(15)
O1 0.099(3) 0.063(2) 0.0567(19) 0.0439(18) 0.0200(19) 0.0169(18)
N9 0.0519(18) 0.0332(14) 0.0427(16) 0.0220(13) 0.0017(14) 0.0118(13)
N13 0.0490(18) 0.0493(17) 0.0455(17) 0.0287(15) 0.0048(14) 0.0076(14)
N5 0.0453(17) 0.0528(18) 0.0445(16) 0.0314(15) 0.0055(13) 0.0104(14)
C6 0.0406(18) 0.0345(16) 0.0368(16) 0.0195(14) 0.0020(14) 0.0079(13)
C13 0.0342(16) 0.0292(14) 0.0376(16) 0.0209(13) 0.0037(13) 0.0031(12)
N10 0.072(2) 0.050(2) 0.054(2) 0.0299(18) 0.0292(19) 0.0172(18)
C10 0.0352(17) 0.0381(17) 0.0364(16) 0.0212(14) 0.0045(13) 0.0072(13)
C1 0.0307(15) 0.0287(14) 0.0325(15) 0.0172(12) -0.0034(12) 0.0035(12)
C83 0.0291(15) 0.0346(16) 0.0406(17) 0.0232(14) 0.0043(13) 0.0042(12)
N8 0.0469(18) 0.0453(17) 0.0486(18) 0.0226(15) -0.0094(15) 0.0062(14)
C5 0.0359(16) 0.0312(15) 0.0339(15) 0.0197(13) 0.0050(13) 0.0061(12)
N15 0.0397(17) 0.0506(18) 0.063(2) 0.0318(16) -0.0035(15) 0.0047(14)
C16 0.0371(17) 0.0298(15) 0.0347(16) 0.0138(13) -0.0026(14) 0.0052(13)
C36 0.0441(19) 0.0437(18) 0.0440(19) 0.0245(16) 0.0036(15) 0.0132(15)
N4 0.067(2) 0.0444(18) 0.0455(18) 0.0177(15) -0.0005(16) 0.0180(16)
N2 0.080(3) 0.045(2) 0.056(2) 0.0283(18) 0.036(2) 0.0212(19)
C29 0.0314(16) 0.0476(19) 0.0359(16) 0.0248(15) 0.0021(13) 0.0121(14)
C35 0.0361(17) 0.0371(16) 0.0376(16) 0.0229(14) 0.0044(13) 0.0059(13)
C9 0.0336(16) 0.0268(14) 0.0336(15) 0.0173(12) -0.0026(12) 0.0016(12)
C23 0.0339(17) 0.0385(17) 0.0479(18) 0.0291(15) 0.0089(14) 0.0084(13)
N6 0.0550(19) 0.0590(19) 0.0390(16) 0.0312(15) -0.0041(14) 0.0166(15)
C65 0.0315(16) 0.0375(16) 0.0349(16) 0.0208(13) 0.0022(13) 0.0088(13)
C78 0.0358(18) 0.058(2) 0.0445(19) 0.0288(18) 0.0029(15) 0.0085(16)
C70 0.0326(16) 0.0450(18) 0.0383(17) 0.0239(15) 0.0054(13) 0.0105(14)
C7 0.0295(16) 0.0357(16) 0.0381(16) 0.0197(14) 0.0003(13) 0.0093(13)
C88 0.0337(18) 0.066(2) 0.058(2) 0.042(2) 0.0005(16) 0.0023(17)
N1 0.059(2) 0.0396(16) 0.0450(17) 0.0286(14) 0.0054(15) 0.0181(14)
C4 0.0460(19) 0.0304(16) 0.0322(16) 0.0133(14) -0.0020(14) 0.0132(14)
N14 0.074(2) 0.063(2) 0.0491(19) 0.0369(17) -0.0026(17) 0.0196(18)
N16 0.0476(19) 0.0460(17) 0.0534(19) 0.0161(15) -0.0095(16) 0.0068(15)
C71 0.0301(16) 0.0418(17) 0.0351(16) 0.0212(14) 0.0017(13) 0.0073(13)
C72 0.0334(17) 0.0450(18) 0.0382(17) 0.0216(15) 0.0005(13) 0.0003(14)
C66 0.050(2) 0.048(2) 0.050(2) 0.0320(17) 0.0182(17) 0.0176(16)
C8 0.0362(17) 0.0327(15) 0.0336(15) 0.0192(13) -0.0004(13) 0.0093(13)
C77 0.0341(16) 0.0349(16) 0.0356(16) 0.0188(13) 0.0027(13) 0.0047(13)
C22 0.0381(18) 0.0469(19) 0.0459(19) 0.0269(16) 0.0088(15) 0.0133(15)
C37 0.071(3) 0.050(2) 0.048(2) 0.0216(18) 0.014(2) 0.024(2)
C17 0.0380(17) 0.0382(17) 0.0383(17) 0.0229(14) 0.0050(14) 0.0118(13)
C69 0.0429(19) 0.052(2) 0.0429(19) 0.0211(16) 0.0091(15) 0.0224(16)
N3 0.055(2) 0.062(2) 0.064(2) 0.0451(19) 0.0003(17) 0.0008(16)
C30 0.0353(18) 0.057(2) 0.0400(18) 0.0225(17) 0.0017(14) 0.0051(16)
C2 0.0394(17) 0.0330(16) 0.0353(16) 0.0203(13) 0.0056(13) 0.0078(13)
C40 0.0390(19) 0.056(2) 0.0448(19) 0.0297(17) 0.0023(15) 0.0099(16)
N12 0.078(3) 0.054(2) 0.059(2) 0.0248(18) 0.0105(19) 0.0289(19)
C68 0.054(2) 0.0422(19) 0.051(2) 0.0226(17) 0.0030(18) 0.0200(17)
C12 0.046(2) 0.0381(18) 0.0428(18) 0.0222(16) 0.0002(15) 0.0115(15)
C59 0.047(2) 0.0384(18) 0.0475(19) 0.0215(16) 0.0107(16) 0.0108(15)
C74 0.0307(18) 0.100(4) 0.053(2) 0.042(2) 0.0046(16) 0.019(2)
N7 0.0428(18) 0.0495(18) 0.0574(19) 0.0281(16) -0.0009(15) 0.0058(14)
C67 0.063(3) 0.048(2) 0.058(2) 0.0386(19) 0.016(2) 0.0181(18)
C18 0.056(2) 0.048(2) 0.053(2) 0.0337(18) 0.0209(18) 0.0187(17)
C41 0.0458(19) 0.0374(17) 0.0422(18) 0.0171(15) -0.0085(15) 0.0082(15)
C95 0.0409(18) 0.0366(17) 0.0436(18) 0.0203(15) 0.0046(15) 0.0089(14)
C47 0.0407(18) 0.0424(18) 0.0447(19) 0.0245(16) -0.0019(15) 0.0038(15)
C79 0.048(2) 0.068(3) 0.045(2) 0.028(2) -0.0112(18) 0.002(2)
C89 0.055(2) 0.0337(17) 0.050(2) 0.0173(16) 0.0005(17) 0.0097(16)
C28 0.0377(19) 0.049(2) 0.053(2) 0.0304(18) 0.0035(16) 0.0060(15)
C84 0.055(2) 0.046(2) 0.045(2) 0.0260(17) -0.0005(17) -0.0051(17)
C107 0.053(2) 0.046(2) 0.057(2) 0.0271(18) 0.0110(18) 0.0184(17)
C14 0.047(2) 0.0387(17) 0.0410(18) 0.0248(15) 0.0025(15) 0.0091(15)
C96 0.050(2) 0.0400(19) 0.045(2) 0.0155(16) -0.0005(16) 0.0058(16)
C11 0.044(2) 0.046(2) 0.064(2) 0.0380(19) -0.0037(18) -0.0023(16)
C85 0.081(3) 0.057(2) 0.043(2) 0.0308(19) 0.010(2) 0.005(2)
C100 0.043(2) 0.045(2) 0.052(2) 0.0230(17) 0.0009(16) 0.0078(16)
C21 0.049(2) 0.053(2) 0.051(2) 0.0242(18) 0.0096(17) 0.0254(18)
C20 0.076(3) 0.044(2) 0.056(2) 0.0281(19) 0.010(2) 0.027(2)
C27 0.0365(19) 0.059(2) 0.077(3) 0.041(2) 0.0129(19) 0.0043(17)
C82 0.049(2) 0.0430(19) 0.045(2) 0.0207(16) 0.0045(16) 0.0153(16)
C24 0.054(2) 0.0454(19) 0.0431(19) 0.0252(16) 0.0082(17) 0.0051(16)
C15 0.0257(15) 0.0379(16) 0.0428(17) 0.0230(14) 0.0008(13) 0.0068(13)
C73 0.0348(19) 0.075(3) 0.046(2) 0.033(2) -0.0018(16) -0.0047(18)
C64 0.057(2) 0.047(2) 0.053(2) 0.0187(19) 0.0077(19) -0.0057(18)
C26 0.052(2) 0.061(2) 0.075(3) 0.048(2) 0.031(2) 0.0201(19)
C3 0.0368(17) 0.0365(17) 0.0441(18) 0.0253(15) -0.0016(14) 0.0038(14)
C98 0.055(2) 0.046(2) 0.074(3) 0.036(2) 0.016(2) 0.0135(18)
C34 0.053(2) 0.061(2) 0.056(2) 0.036(2) 0.0047(18) 0.0241(19)
C76 0.049(2) 0.049(2) 0.060(2) 0.0293(19) -0.0028(18) 0.0136(17)
C102 0.057(2) 0.044(2) 0.063(2) 0.0230(19) 0.015(2) 0.0116(18)
C80 0.085(3) 0.052(2) 0.037(2) 0.0127(18) 0.000(2) 0.011(2)
C86 0.058(3) 0.070(3) 0.076(3) 0.053(3) 0.029(2) 0.015(2)
C38 0.075(3) 0.056(2) 0.039(2) 0.0214(18) 0.000(2) 0.010(2)
C97 0.052(2) 0.0372(19) 0.062(2) 0.0193(18) 0.0082(19) 0.0042(16)
C87 0.035(2) 0.085(3) 0.087(3) 0.060(3) 0.007(2) -0.001(2)
C99 0.058(2) 0.058(2) 0.057(2) 0.037(2) 0.0063(19) 0.0190(19)
C25 0.069(3) 0.058(2) 0.051(2) 0.034(2) 0.022(2) 0.020(2)
C75 0.058(3) 0.083(3) 0.059(2) 0.039(2) 0.008(2) 0.041(2)
C103 0.062(3) 0.061(3) 0.059(3) 0.012(2) 0.015(2) 0.012(2)
C112 0.071(3) 0.050(2) 0.088(4) 0.026(2) 0.004(3) 0.026(2)
C48 0.058(2) 0.047(2) 0.056(2) 0.0290(18) 0.0106(19) 0.0123(18)
C101 0.053(2) 0.0379(18) 0.047(2) 0.0204(16) 0.0078(16) 0.0142(16)
N11 0.072(3) 0.094(3) 0.119(4) 0.085(3) -0.011(3) -0.021(2)
C53 0.048(2) 0.0422(19) 0.048(2) 0.0231(16) -0.0101(16) 0.0059(16)
C52 0.055(2) 0.048(2) 0.058(2) 0.0280(19) -0.0021(19) -0.0028(18)
C39 0.050(2) 0.068(3) 0.047(2) 0.033(2) -0.0072(18) 0.008(2)
C63 0.069(3) 0.045(2) 0.090(4) 0.020(2) 0.035(3) -0.003(2)
C19 0.077(3) 0.048(2) 0.066(3) 0.041(2) 0.024(2) 0.021(2)
C31 0.037(2) 0.104(4) 0.047(2) 0.035(2) -0.0016(17) 0.004(2)
C60 0.068(3) 0.061(3) 0.070(3) 0.046(2) 0.008(2) 0.016(2)
C94 0.068(3) 0.048(2) 0.053(2) 0.0174(19) 0.001(2) 0.012(2)
C42 0.058(3) 0.067(3) 0.049(2) 0.014(2) -0.0103(19) 0.026(2)
C92 0.091(4) 0.041(2) 0.077(3) 0.017(2) -0.028(3) 0.009(2)
C51 0.054(3) 0.080(3) 0.069(3) 0.046(3) -0.003(2) -0.012(2)
C32 0.044(3) 0.153(6) 0.058(3) 0.060(3) 0.009(2) 0.043(3)
C33 0.075(3) 0.109(4) 0.062(3) 0.055(3) 0.014(2) 0.054(3)
C90 0.055(2) 0.045(2) 0.074(3) 0.020(2) 0.005(2) 0.0092(18)
C106 0.086(3) 0.058(3) 0.070(3) 0.040(2) 0.026(3) 0.032(2)
C49 0.074(3) 0.065(3) 0.061(3) 0.033(2) 0.022(2) 0.025(2)
C81 0.078(3) 0.054(2) 0.050(2) 0.0196(19) 0.015(2) 0.028(2)
C56 0.067(3) 0.076(3) 0.106(4) 0.047(3) -0.006(3) 0.032(3)
C44 0.073(3) 0.059(3) 0.051(2) 0.023(2) -0.019(2) 0.006(2)
C93 0.101(4) 0.050(2) 0.054(3) 0.017(2) -0.009(3) 0.012(3)
C108 0.063(3) 0.066(3) 0.109(4) 0.028(3) -0.014(3) 0.024(3)
C45 0.050(3) 0.097(4) 0.059(3) 0.026(3) -0.013(2) 0.009(3)
C50 0.055(3) 0.095(4) 0.068(3) 0.050(3) 0.017(2) 0.016(2)
C61 0.089(4) 0.086(4) 0.117(5) 0.082(4) 0.035(4) 0.035(3)
C46 0.050(2) 0.086(3) 0.050(2) 0.024(2) -0.0048(18) 0.018(2)
C62 0.084(4) 0.047(3) 0.153(6) 0.058(4) 0.063(4) 0.024(3)
C55 0.083(4) 0.079(4) 0.126(5) 0.074(4) -0.014(3) 0.016(3)
C58 0.057(3) 0.088(3) 0.088(3) 0.058(3) 0.014(2) 0.028(2)
C43 0.086(4) 0.070(3) 0.048(2) 0.011(2) -0.009(2) 0.038(3)
C104 0.061(3) 0.097(4) 0.053(3) 0.035(3) 0.014(2) 0.019(3)
C91 0.056(3) 0.051(3) 0.108(4) 0.028(3) -0.013(3) 0.005(2)
C54 0.052(3) 0.088(3) 0.116(4) 0.080(3) -0.004(3) 0.010(2)
C111 0.090(4) 0.070(3) 0.121(5) 0.050(4) 0.017(4) 0.048(3)
C105 0.086(4) 0.092(4) 0.085(4) 0.065(3) 0.029(3) 0.037(3)
C110 0.083(4) 0.108(5) 0.121(5) 0.071(4) 0.012(4) 0.055(4)
C57 0.063(3) 0.111(5) 0.123(5) 0.070(4) 0.017(3) 0.044(3)
C109 0.077(4) 0.099(5) 0.136(6) 0.035(4) -0.031(4) 0.029(4)
O3 0.128(5) 0.228(8) 0.209(8) 0.037(6) 0.095(5) 0.036(5)
O2 0.178(7) 0.169(7) 0.222(9) 0.034(6) -0.011(6) -0.018(6)

loop_
_atom_type_symbol
_atom_type_description
_atom_type_scat_dispersion_real
_atom_type_scat_dispersion_imag
_atom_type_scat_source
C C 0.0181 0.0091 'International Tables Vol C Tables 4.2.6.8 and 6.1.1.4'
H H 0.0000 0.0000 'International Tables Vol C Tables 4.2.6.8 and 6.1.1.4'
N N 0.0311 0.0180 'International Tables Vol C Tables 4.2.6.8 and 6.1.1.4'
O O 0.0492 0.0322 'International Tables Vol C Tables 4.2.6.8 and 6.1.1.4'
P P 0.2955 0.4335 'International Tables Vol C Tables 4.2.6.8 and 6.1.1.4'
W W -5.4734 5.5774 'International Tables Vol C Tables 4.2.6.8 and 6.1.1.4'

loop_
_geom_angle_atom_site_label_1
_geom_angle_atom_site_label_2
_geom_angle_atom_site_label_3
_geom_angle
_geom_angle_site_symmetry_1
_geom_angle_site_symmetry_3
_geom_angle_publ_flag
C2 W1 C1 39.15(12) . . ?
C2 W1 C8 97.28(13) . . ?
C1 W1 C8 92.99(12) . . ?
C2 W1 C5 117.39(12) . . ?
C1 W1 C5 78.91(12) . . ?
C8 W1 C5 72.73(12) . . ?
C2 W1 C6 83.67(13) . . ?
C1 W1 C6 110.07(12) . . ?
C8 W1 C6 141.40(12) . . ?
C5 W1 C6 140.35(12) . . ?
C2 W1 C3 76.10(13) . . ?
C1 W1 C3 111.50(13) . . ?
C8 W1 C3 71.31(12) . . ?
C5 W1 C3 142.94(13) . . ?
C6 W1 C3 71.53(13) . . ?
C2 W1 C7 102.06(13) . . ?
C1 W1 C7 83.50(12) . . ?
C8 W1 C7 143.87(12) . . ?
C5 W1 C7 71.31(12) . . ?
C6 W1 C7 71.56(12) . . ?
C3 W1 C7 143.02(12) . . ?
C2 W1 C4 160.35(13) . . ?
C1 W1 C4 160.50(13) . . ?
C8 W1 C4 85.07(12) . . ?
C5 W1 C4 82.00(12) . . ?
C6 W1 C4 82.47(12) . . ?
C3 W1 C4 86.31(13) . . ?
C7 W1 C4 86.67(13) . . ?
C10 W2 C9 39.00(12) . . ?
C10 W2 C16 96.53(13) . . ?
C9 W2 C16 91.81(12) . . ?
C10 W2 C15 102.03(13) . . ?
C9 W2 C15 83.62(12) . . ?
C16 W2 C15 143.55(12) . . ?
C10 W2 C13 117.23(12) . . ?
C9 W2 C13 78.92(12) . . ?
C16 W2 C13 71.90(12) . . ?
C15 W2 C13 71.73(12) . . ?
C10 W2 C11 79.46(15) . . ?
C9 W2 C11 114.76(15) . . ?
C16 W2 C11 71.96(14) . . ?
C15 W2 C11 142.07(14) . . ?
C13 W2 C11 141.60(14) . . ?
C10 W2 C14 81.90(13) . . ?
C9 W2 C14 108.12(13) . . ?
C16 W2 C14 143.03(13) . . ?
C15 W2 C14 71.29(13) . . ?
C13 W2 C14 141.18(13) . . ?
C11 W2 C14 71.46(14) . . ?
C10 W2 C12 160.16(13) . . ?
C9 W2 C12 160.65(13) . . ?
C16 W2 C12 87.56(13) . . ?
C15 W2 C12 85.44(13) . . ?
C13 W2 C12 82.51(12) . . ?
C11 W2 C12 83.41(15) . . ?
C14 W2 C12 83.22(13) . . ?
C29 P1 C17 111.19(17) . . ?
C29 P1 C23 108.15(16) . . ?
C17 P1 C23 109.19(16) . . ?
C29 P1 C35 109.39(16) . . ?
C17 P1 C35 108.20(15) . . ?
C23 P1 C35 110.74(16) . . ?
C71 P3 C65 110.09(16) . . ?
C71 P3 C77 110.84(16) . . ?
C65 P3 C77 107.44(15) . . ?
C71 P3 C83 108.33(15) . . ?
C65 P3 C83 109.71(15) . . ?
C77 P3 C83 110.43(15) . . ?
C59 P2 C47 109.63(17) . . ?
C59 P2 C53 108.32(18) . . ?
C47 P2 C53 113.17(17) . . ?
C59 P2 C41 109.52(17) . . ?
C47 P2 C41 107.99(17) . . ?
C53 P2 C41 108.15(17) . . ?
C89 P4 C107 109.69(19) . . ?
C89 P4 C95 107.15(17) . . ?
C107 P4 C95 113.83(18) . . ?
C89 P4 C101 111.05(19) . . ?
C107 P4 C101 104.83(18) . . ?
C95 P4 C101 110.35(17) . . ?
H40B O4 H40A 107(4) . . ?
H11A O1 H11B 107(4) . . ?
C9 N9 H9B 121(3) . . ?
C9 N9 H9A 124(3) . . ?
H9B N9 H9A 115(4) . . ?
N6 C6 W1 178.9(3) . . ?
N13 C13 W2 177.1(3) . . ?
C10 N10 H10B 119(4) . . ?
C10 N10 H10A 118(3) . . ?
H10B N10 H10A 121(5) . . ?
N10 C10 C9 140.2(4) . . ?
N10 C10 W2 149.1(3) . . ?
C9 C10 W2 70.69(19) . . ?
N1 C1 C2 139.1(3) . . ?
N1 C1 W1 150.8(3) . . ?
C2 C1 W1 70.09(19) . . ?
C84 C83 C88 119.4(3) . . ?
C84 C83 P3 120.3(3) . . ?
C88 C83 P3 120.1(3) . . ?
N5 C5 W1 177.2(3) . . ?
N16 C16 W2 179.3(4) . . ?
C35 C36 C37 119.6(4) . . ?
C35 C36 H36 120.2 . . ?
C37 C36 H36 120.2 . . ?
C2 N2 H2B 114(3) . . ?
C2 N2 H2A 121(4) . . ?
H2B N2 H2A 124(5) . . ?
C30 C29 C34 119.7(3) . . ?
C30 C29 P1 122.7(3) . . ?
C34 C29 P1 117.6(3) . . ?
C36 C35 C40 120.1(3) . . ?
C36 C35 P1 121.3(3) . . ?
C40 C35 P1 118.5(3) . . ?
N9 C9 C10 139.7(3) . . ?
N9 C9 W2 149.9(3) . . ?
C10 C9 W2 70.31(19) . . ?
C28 C23 C24 120.2(3) . . ?
C28 C23 P1 121.1(3) . . ?
C24 C23 P1 118.6(3) . . ?
C70 C65 C66 120.1(3) . . ?
C70 C65 P3 121.5(3) . . ?
C66 C65 P3 118.4(3) . . ?
C79 C78 C77 120.2(4) . . ?
C79 C78 H78 119.9 . . ?
C77 C78 H78 119.9 . . ?
C69 C70 C65 119.3(3) . . ?
C69 C70 H70 120.4 . . ?
C65 C70 H70 120.4 . . ?
N7 C7 W1 176.4(3) . . ?
C87 C88 C83 119.4(4) . . ?
C87 C88 H88 120.3 . . ?
C83 C88 H88 120.3 . . ?
C1 N1 H1A 123(3) . . ?
C1 N1 H1B 122(3) . . ?
H1A N1 H1B 115(4) . . ?
N4 C4 W1 177.0(3) . . ?
C76 C71 C72 119.5(3) . . ?
C76 C71 P3 119.3(3) . . ?
C72 C71 P3 121.2(3) . . ?
C73 C72 C71 119.5(4) . . ?
C73 C72 H72 120.2 . . ?
C71 C72 H72 120.2 . . ?
C67 C66 C65 119.8(3) . . ?
C67 C66 H66 120.1 . . ?
C65 C66 H66 120.1 . . ?
N8 C8 W1 177.3(3) . . ?
C82 C77 C78 120.2(3) . . ?
C82 C77 P3 121.6(3) . . ?
C78 C77 P3 118.2(3) . . ?
C17 C22 C21 119.6(3) . . ?
C17 C22 H22 120.2 . . ?
C21 C22 H22 120.2 . . ?
C38 C37 C36 119.9(4) . . ?
C38 C37 H37 120.0 . . ?
C36 C37 H37 120.0 . . ?
C22 C17 C18 120.1(3) . . ?
C22 C17 P1 121.0(3) . . ?
C18 C17 P1 118.9(3) . . ?
C68 C69 C70 120.5(3) . . ?
C68 C69 H69 119.7 . . ?
C70 C69 H69 119.7 . . ?
C31 C30 C29 119.8(4) . . ?
C31 C30 H30 120.1 . . ?
C29 C30 H30 120.1 . . ?
N2 C2 C1 140.0(4) . . ?
N2 C2 W1 149.1(3) . . ?
C1 C2 W1 70.76(19) . . ?
C39 C40 C35 119.8(4) . . ?
C39 C40 H40 120.1 . . ?
C35 C40 H40 120.1 . . ?
C69 C68 C67 120.3(3) . . ?
C69 C68 H68 119.8 . . ?
C67 C68 H68 119.8 . . ?
N12 C12 W2 179.4(4) . . ?
C60 C59 C64 120.1(4) . . ?
C60 C59 P2 120.9(3) . . ?
C64 C59 P2 118.9(3) . . ?
C73 C74 C75 120.7(4) . . ?
C73 C74 H74 119.7 . . ?
C75 C74 H74 119.7 . . ?
C66 C67 C68 120.0(3) . . ?
C66 C67 H67 120.0 . . ?
C68 C67 H67 120.0 . . ?
C19 C18 C17 119.3(4) . . ?
C19 C18 H18 120.3 . . ?
C17 C18 H18 120.3 . . ?
C42 C41 C46 118.7(4) . . ?
C42 C41 P2 120.2(3) . . ?
C46 C41 P2 121.1(3) . . ?
C96 C95 C100 118.8(3) . . ?
C96 C95 P4 120.8(3) . . ?
C100 C95 P4 120.4(3) . . ?
C48 C47 C52 119.1(4) . . ?
C48 C47 P2 120.6(3) . . ?
C52 C47 P2 120.2(3) . . ?
C78 C79 C80 119.4(4) . . ?
C78 C79 H79 120.3 . . ?
C80 C79 H79 120.3 . . ?
C90 C89 C94 119.5(4) . . ?
C90 C89 P4 121.0(3) . . ?
C94 C89 P4 119.0(3) . . ?
C27 C28 C23 119.2(4) . . ?
C27 C28 H28 120.4 . . ?
C23 C28 H28 120.4 . . ?
C85 C84 C83 120.8(4) . . ?
C85 C84 H84 119.6 . . ?
C83 C84 H84 119.6 . . ?
C112 C107 C108 118.7(4) . . ?
C112 C107 P4 120.7(4) . . ?
C108 C107 P4 119.5(3) . . ?
N14 C14 W2 177.1(3) . . ?
C97 C96 C95 119.6(4) . . ?
C97 C96 H96 120.2 . . ?
C95 C96 H96 120.2 . . ?
N11 C11 W2 175.5(5) . . ?
C84 C85 C86 119.8(4) . . ?
C84 C85 H85 120.1 . . ?
C86 C85 H85 120.1 . . ?
C99 C100 C95 120.2(4) . . ?
C99 C100 H100 119.9 . . ?
C95 C100 H100 119.9 . . ?
C20 C21 C22 120.2(4) . . ?
C20 C21 H21 119.9 . . ?
C22 C21 H21 119.9 . . ?
C21 C20 C19 120.4(4) . . ?
C21 C20 H20 119.8 . . ?
C19 C20 H20 119.8 . . ?
C26 C27 C28 120.7(4) . . ?
C26 C27 H27 119.6 . . ?
C28 C27 H27 119.6 . . ?
C77 C82 C81 119.2(4) . . ?
C77 C82 H82 120.4 . . ?
C81 C82 H82 120.4 . . ?
C25 C24 C23 119.8(4) . . ?
C25 C24 H24 120.1 . . ?
C23 C24 H24 120.1 . . ?
N15 C15 W2 176.8(3) . . ?
C74 C73 C72 120.7(4) . . ?
C74 C73 H73 119.6 . . ?
C72 C73 H73 119.6 . . ?
C63 C64 C59 119.6(5) . . ?
C63 C64 H64 120.2 . . ?
C59 C64 H64 120.2 . . ?
C27 C26 C25 120.2(3) . . ?
C27 C26 H26 119.9 . . ?
C25 C26 H26 119.9 . . ?
N3 C3 W1 171.7(3) . . ?
C97 C98 C99 120.1(4) . . ?
C97 C98 H98 120.0 . . ?
C99 C98 H98 120.0 . . ?
C33 C34 C29 119.6(4) . . ?
C33 C34 H34 120.2 . . ?
C29 C34 H34 120.2 . . ?
C71 C76 C75 120.2(4) . . ?
C71 C76 H76 119.9 . . ?
C75 C76 H76 119.9 . . ?
C101 C102 C103 120.9(4) . . ?
C101 C102 H102 119.5 . . ?
C103 C102 H102 119.5 . . ?
C81 C80 C79 120.8(4) . . ?
C81 C80 H80 119.6 . . ?
C79 C80 H80 119.6 . . ?
C85 C86 C87 119.8(4) . . ?
C85 C86 H86 120.1 . . ?
C87 C86 H86 120.1 . . ?
C37 C38 C39 120.7(4) . . ?
C37 C38 H38 119.7 . . ?
C39 C38 H38 119.7 . . ?
C98 C97 C96 121.0(4) . . ?
C98 C97 H97 119.5 . . ?
C96 C97 H97 119.5 . . ?
C88 C87 C86 120.7(4) . . ?
C88 C87 H87 119.6 . . ?
C86 C87 H87 119.6 . . ?
C100 C99 C98 120.2(4) . . ?
C100 C99 H99 119.9 . . ?
C98 C99 H99 119.9 . . ?
C24 C25 C26 119.9(4) . . ?
C24 C25 H25 120.1 . . ?
C26 C25 H25 120.1 . . ?
C74 C75 C76 119.5(4) . . ?
C74 C75 H75 120.3 . . ?
C76 C75 H75 120.3 . . ?
C104 C103 C102 119.5(4) . . ?
C104 C103 H103 120.2 . . ?
C102 C103 H103 120.2 . . ?
C111 C112 C107 121.6(5) . . ?
C111 C112 H112 119.2 . . ?
C107 C112 H112 119.2 . . ?
C49 C48 C47 120.4(4) . . ?
C49 C48 H48 119.8 . . ?
C47 C48 H48 119.8 . . ?
C102 C101 C106 118.9(4) . . ?
C102 C101 P4 123.2(3) . . ?
C106 C101 P4 117.7(3) . . ?
C54 C53 C58 119.4(4) . . ?
C54 C53 P2 122.3(3) . . ?
C58 C53 P2 118.1(3) . . ?
C51 C52 C47 120.0(4) . . ?
C51 C52 H52 120.0 . . ?
C47 C52 H52 120.0 . . ?
C40 C39 C38 119.8(4) . . ?
C40 C39 H39 120.1 . . ?
C38 C39 H39 120.1 . . ?
C62 C63 C64 120.2(5) . . ?
C62 C63 H63 119.9 . . ?
C64 C63 H63 119.9 . . ?
C20 C19 C18 120.4(4) . . ?
C20 C19 H19 119.8 . . ?
C18 C19 H19 119.8 . . ?
C32 C31 C30 120.1(5) . . ?
C32 C31 H31 120.0 . . ?
C30 C31 H31 120.0 . . ?
C59 C60 C61 119.1(5) . . ?
C59 C60 H60 120.4 . . ?
C61 C60 H60 120.4 . . ?
C93 C94 C89 120.0(5) . . ?
C93 C94 H94 120.0 . . ?
C89 C94 H94 120.0 . . ?
C41 C42 C43 119.8(4) . . ?
C41 C42 H42 120.1 . . ?
C43 C42 H42 120.1 . . ?
C91 C92 C93 119.6(5) . . ?
C91 C92 H92 120.2 . . ?
C93 C92 H92 120.2 . . ?
C52 C51 C50 120.4(4) . . ?
C52 C51 H51 119.8 . . ?
C50 C51 H51 119.8 . . ?
C31 C32 C33 120.6(4) . . ?
C31 C32 H32 119.7 . . ?
C33 C32 H32 119.7 . . ?
C34 C33 C32 120.2(5) . . ?
C34 C33 H33 119.9 . . ?
C32 C33 H33 119.9 . . ?
C89 C90 C91 118.9(5) . . ?
C89 C90 H90 120.6 . . ?
C91 C90 H90 120.6 . . ?
C105 C106 C101 119.6(4) . . ?
C105 C106 H106 120.2 . . ?
C101 C106 H106 120.2 . . ?
C48 C49 C50 120.1(4) . . ?
C48 C49 H49 120.0 . . ?
C50 C49 H49 120.0 . . ?
C80 C81 C82 120.1(4) . . ?
C80 C81 H81 119.9 . . ?
C82 C81 H81 119.9 . . ?
C55 C56 C57 118.7(5) . . ?
C55 C56 H56 120.7 . . ?
C57 C56 H56 120.7 . . ?
C45 C44 C43 120.0(4) . . ?
C45 C44 H44 120.0 . . ?
C43 C44 H44 120.0 . . ?
C92 C93 C94 120.4(5) . . ?
C92 C93 H93 119.8 . . ?
C94 C93 H93 119.8 . . ?
C109 C108 C107 118.6(5) . . ?
C109 C108 H108 120.7 . . ?
C107 C108 H108 120.7 . . ?
C44 C45 C46 120.6(4) . . ?
C44 C45 H45 119.7 . . ?
C46 C45 H45 119.7 . . ?
C51 C50 C49 120.0(4) . . ?
C51 C50 H50 120.0 . . ?
C49 C50 H50 120.0 . . ?
C62 C61 C60 120.3(5) . . ?
C62 C61 H61 119.8 . . ?
C60 C61 H61 119.8 . . ?
C45 C46 C41 120.4(4) . . ?
C45 C46 H46 119.8 . . ?
C41 C46 H46 119.8 . . ?
C63 C62 C61 120.6(4) . . ?
C63 C62 H62 119.7 . . ?
C61 C62 H62 119.7 . . ?
C56 C55 C54 122.1(5) . . ?
C56 C55 H55 118.9 . . ?
C54 C55 H55 118.9 . . ?
C57 C58 C53 119.6(5) . . ?
C57 C58 H58 120.2 . . ?
C53 C58 H58 120.2 . . ?
C44 C43 C42 120.5(5) . . ?
C44 C43 H43 119.8 . . ?
C42 C43 H43 119.8 . . ?
C105 C104 C103 120.3(4) . . ?
C105 C104 H104 119.8 . . ?
C103 C104 H104 119.8 . . ?
C92 C91 C90 121.5(5) . . ?
C92 C91 H91 119.3 . . ?
C90 C91 H91 119.3 . . ?
C53 C54 C55 118.8(5) . . ?
C53 C54 H54 120.6 . . ?
C55 C54 H54 120.6 . . ?
C110 C111 C112 119.3(5) . . ?
C110 C111 H111 120.3 . . ?
C112 C111 H111 120.3 . . ?
C104 C105 C106 120.8(5) . . ?
C104 C105 H105 119.6 . . ?
C106 C105 H105 119.6 . . ?
C111 C110 C109 120.6(5) . . ?
C111 C110 H110 119.7 . . ?
C109 C110 H110 119.7 . . ?
C56 C57 C58 121.4(5) . . ?
C56 C57 H57 119.3 . . ?
C58 C57 H57 119.3 . . ?
C110 C109 C108 121.3(6) . . ?
C110 C109 H109 119.4 . . ?
C108 C109 H109 119.4 . . ?

loop_
_geom_bond_atom_site_label_1
_geom_bond_atom_site_label_2
_geom_bond_distance
_geom_bond_site_symmetry_2
_geom_bond_publ_flag
W1 C2 2.040(3) . ?
W1 C1 2.048(3) . ?
W1 C8 2.170(3) . ?
W1 C5 2.178(3) . ?
W1 C6 2.184(3) . ?
W1 C3 2.184(3) . ?
W1 C7 2.187(3) . ?
W1 C4 2.250(3) . ?
W2 C10 2.044(3) . ?
W2 C9 2.049(3) . ?
W2 C16 2.175(3) . ?
W2 C15 2.178(3) . ?
W2 C13 2.179(3) . ?
W2 C11 2.179(3) . ?
W2 C14 2.182(3) . ?
W2 C12 2.251(4) . ?
P1 C29 1.789(3) . ?
P1 C17 1.793(3) . ?
P1 C23 1.797(3) . ?
P1 C35 1.801(3) . ?
P3 C71 1.793(3) . ?
P3 C65 1.793(3) . ?
P3 C77 1.798(3) . ?
P3 C83 1.800(3) . ?
P2 C59 1.783(4) . ?
P2 C47 1.788(4) . ?
P2 C53 1.790(4) . ?
P2 C41 1.802(4) . ?
P4 C89 1.788(4) . ?
P4 C107 1.792(4) . ?
P4 C95 1.794(4) . ?
P4 C101 1.794(4) . ?
O4 H40B 0.845(19) . ?
O4 H40A 0.837(19) . ?
O1 H11A 0.831(19) . ?
O1 H11B 0.844(19) . ?
N9 C9 1.304(4) . ?
N9 H9B 0.91(4) . ?
N9 H9A 0.92(5) . ?
N13 C13 1.141(4) . ?
N5 C5 1.138(4) . ?
C6 N6 1.134(4) . ?
N10 C10 1.296(5) . ?
N10 H10B 0.79(5) . ?
N10 H10A 0.80(5) . ?
C10 C9 1.366(4) . ?
C1 N1 1.301(4) . ?
C1 C2 1.369(4) . ?
C83 C84 1.380(5) . ?
C83 C88 1.397(5) . ?
N8 C8 1.145(5) . ?
N15 C15 1.141(4) . ?
C16 N16 1.152(5) . ?
C36 C35 1.387(5) . ?
C36 C37 1.394(5) . ?
C36 H36 0.9300 . ?
N4 C4 1.110(5) . ?
N2 C2 1.295(5) . ?
N2 H2B 0.87(5) . ?
N2 H2A 0.72(5) . ?
C29 C30 1.388(5) . ?
C29 C34 1.394(5) . ?
C35 C40 1.398(5) . ?
C23 C28 1.393(5) . ?
C23 C24 1.393(5) . ?
C65 C70 1.390(5) . ?
C65 C66 1.394(5) . ?
C78 C79 1.382(6) . ?
C78 C77 1.393(5) . ?
C78 H78 0.9300 . ?
C70 C69 1.386(5) . ?
C70 H70 0.9300 . ?
C7 N7 1.143(4) . ?
C88 C87 1.374(5) . ?
C88 H88 0.9300 . ?
N1 H1A 0.86(5) . ?
N1 H1B 0.98(5) . ?
N14 C14 1.140(5) . ?
C71 C76 1.381(5) . ?
C71 C72 1.393(5) . ?
C72 C73 1.380(5) . ?
C72 H72 0.9300 . ?
C66 C67 1.377(5) . ?
C66 H66 0.9300 . ?
C77 C82 1.387(5) . ?
C22 C17 1.390(5) . ?
C22 C21 1.393(5) . ?
C22 H22 0.9300 . ?
C37 C38 1.378(7) . ?
C37 H37 0.9300 . ?
C17 C18 1.394(5) . ?
C69 C68 1.370(6) . ?
C69 H69 0.9300 . ?
N3 C3 1.140(5) . ?
C30 C31 1.380(6) . ?
C30 H30 0.9300 . ?
C40 C39 1.384(6) . ?
C40 H40 0.9300 . ?
N12 C12 1.113(5) . ?
C68 C67 1.387(6) . ?
C68 H68 0.9300 . ?
C59 C60 1.382(6) . ?
C59 C64 1.398(6) . ?
C74 C73 1.358(7) . ?
C74 C75 1.376(7) . ?
C74 H74 0.9300 . ?
C67 H67 0.9300 . ?
C18 C19 1.387(5) . ?
C18 H18 0.9300 . ?
C41 C42 1.372(6) . ?
C41 C46 1.379(6) . ?
C95 C96 1.400(5) . ?
C95 C100 1.405(5) . ?
C47 C48 1.391(5) . ?
C47 C52 1.404(5) . ?
C79 C80 1.385(7) . ?
C79 H79 0.9300 . ?
C89 C90 1.385(6) . ?
C89 C94 1.398(6) . ?
C28 C27 1.382(5) . ?
C28 H28 0.9300 . ?
C84 C85 1.377(5) . ?
C84 H84 0.9300 . ?
C107 C112 1.379(6) . ?
C107 C108 1.393(7) . ?
C96 C97 1.394(6) . ?
C96 H96 0.9300 . ?
C11 N11 1.135(5) . ?
C85 C86 1.378(7) . ?
C85 H85 0.9300 . ?
C100 C99 1.383(5) . ?
C100 H100 0.9300 . ?
C21 C20 1.372(6) . ?
C21 H21 0.9300 . ?
C20 C19 1.380(6) . ?
C20 H20 0.9300 . ?
C27 C26 1.376(6) . ?
C27 H27 0.9300 . ?
C82 C81 1.396(6) . ?
C82 H82 0.9300 . ?
C24 C25 1.381(5) . ?
C24 H24 0.9300 . ?
C73 H73 0.9300 . ?
C64 C63 1.373(6) . ?
C64 H64 0.9300 . ?
C26 C25 1.386(6) . ?
C26 H26 0.9300 . ?
C98 C97 1.362(7) . ?
C98 C99 1.389(6) . ?
C98 H98 0.9300 . ?
C34 C33 1.375(6) . ?
C34 H34 0.9300 . ?
C76 C75 1.390(6) . ?
C76 H76 0.9300 . ?
C102 C101 1.375(5) . ?
C102 C103 1.384(6) . ?
C102 H102 0.9300 . ?
C80 C81 1.377(7) . ?
C80 H80 0.9300 . ?
C86 C87 1.384(7) . ?
C86 H86 0.9300 . ?
C38 C39 1.386(7) . ?
C38 H38 0.9300 . ?
C97 H97 0.9300 . ?
C87 H87 0.9300 . ?
C99 H99 0.9300 . ?
C25 H25 0.9300 . ?
C75 H75 0.9300 . ?
C103 C104 1.376(7) . ?
C103 H103 0.9300 . ?
C112 C111 1.375(7) . ?
C112 H112 0.9300 . ?
C48 C49 1.376(6) . ?
C48 H48 0.9300 . ?
C101 C106 1.399(5) . ?
C53 C54 1.377(5) . ?
C53 C58 1.384(6) . ?
C52 C51 1.374(6) . ?
C52 H52 0.9300 . ?
C39 H39 0.9300 . ?
C63 C62 1.368(9) . ?
C63 H63 0.9300 . ?
C19 H19 0.9300 . ?
C31 C32 1.368(8) . ?
C31 H31 0.9300 . ?
C60 C61 1.387(7) . ?
C60 H60 0.9300 . ?
C94 C93 1.380(7) . ?
C94 H94 0.9300 . ?
C42 C43 1.396(6) . ?
C42 H42 0.9300 . ?
C92 C91 1.362(8) . ?
C92 C93 1.374(8) . ?
C92 H92 0.9300 . ?
C51 C50 1.380(7) . ?
C51 H51 0.9300 . ?
C32 C33 1.375(8) . ?
C32 H32 0.9300 . ?
C33 H33 0.9300 . ?
C90 C91 1.394(7) . ?
C90 H90 0.9300 . ?
C106 C105 1.381(6) . ?
C106 H106 0.9300 . ?
C49 C50 1.389(7) . ?
C49 H49 0.9300 . ?
C81 H81 0.9300 . ?
C56 C55 1.346(8) . ?
C56 C57 1.361(8) . ?
C56 H56 0.9300 . ?
C44 C45 1.351(7) . ?
C44 C43 1.351(7) . ?
C44 H44 0.9300 . ?
C93 H93 0.9300 . ?
C108 C109 1.381(8) . ?
C108 H108 0.9300 . ?
C45 C46 1.379(6) . ?
C45 H45 0.9300 . ?
C50 H50 0.9300 . ?
C61 C62 1.373(9) . ?
C61 H61 0.9300 . ?
C46 H46 0.9300 . ?
C62 H62 0.9300 . ?
C55 C54 1.394(7) . ?
C55 H55 0.9300 . ?
C58 C57 1.380(7) . ?
C58 H58 0.9300 . ?
C43 H43 0.9300 . ?
C104 C105 1.360(7) . ?
C104 H104 0.9300 . ?
C91 H91 0.9300 . ?
C54 H54 0.9300 . ?
C111 C110 1.348(9) . ?
C111 H111 0.9300 . ?
C105 H105 0.9300 . ?
C110 C109 1.366(9) . ?
C110 H110 0.9300 . ?
C57 H57 0.9300 . ?
C109 H109 0.9300 . ?

loop_
_geom_hbond_atom_site_label_D
_geom_hbond_atom_site_label_H
_geom_hbond_atom_site_label_A
_geom_hbond_distance_DH
_geom_hbond_distance_HA
_geom_hbond_distance_DA
_geom_hbond_angle_DHA
_geom_hbond_site_symmetry_A
_geom_hbond_publ_flag
C96 H96 N4 0.93 2.55 3.419(5) 156.0 1_566 yes
C102 H102 N8 0.93 2.69 3.434(5) 137.8 1_566 yes
C48 H48 N16 0.93 2.69 3.396(5) 133.2 1_565 yes
N1 H1B O1 0.98(5) 2.13(5) 2.894(4) 134(4) . yes
N9 H9A O4 0.92(5) 2.23(5) 2.973(4) 137(4) 2_666 yes
N10 H10A N7 0.80(5) 2.35(5) 3.088(5) 154(4) 2_766 yes
N2 H2A N15 0.72(5) 2.38(5) 3.055(5) 157(5) 2_766 yes
O4 H40B N6 0.845(19) 2.07(2) 2.914(4) 174(5) 1_455 yes
O1 H11A N5 0.831(19) 2.12(2) 2.927(4) 164(5) 2_765 yes
O4 H40A N13 0.837(19) 2.11(2) 2.930(4) 166(5) 1_455 yes
O1 H11B N14 0.844(19) 2.19(3) 2.971(5) 154(5) 2_766 yes

loop_
_geom_torsion_atom_site_label_1
_geom_torsion_atom_site_label_2
_geom_torsion_atom_site_label_3
_geom_torsion_atom_site_label_4
_geom_torsion
_geom_torsion_site_symmetry_1
_geom_torsion_site_symmetry_2
_geom_torsion_site_symmetry_3
_geom_torsion_site_symmetry_4
_geom_torsion_publ_flag
C71 P3 C83 C84 -31.8(4) . . . . ?
C65 P3 C83 C84 88.4(3) . . . . ?
C77 P3 C83 C84 -153.3(3) . . . . ?
C71 P3 C83 C88 153.1(3) . . . . ?
C65 P3 C83 C88 -86.7(3) . . . . ?
C77 P3 C83 C88 31.6(4) . . . . ?
C17 P1 C29 C30 16.0(3) . . . . ?
C23 P1 C29 C30 135.9(3) . . . . ?
C35 P1 C29 C30 -103.4(3) . . . . ?
C17 P1 C29 C34 -165.6(3) . . . . ?
C23 P1 C29 C34 -45.7(3) . . . . ?
C35 P1 C29 C34 75.0(3) . . . . ?
C37 C36 C35 C40 0.2(5) . . . . ?
C37 C36 C35 P1 179.2(3) . . . . ?
C29 P1 C35 C36 -9.9(3) . . . . ?
C17 P1 C35 C36 -131.2(3) . . . . ?
C23 P1 C35 C36 109.2(3) . . . . ?
C29 P1 C35 C40 169.1(3) . . . . ?
C17 P1 C35 C40 47.8(3) . . . . ?
C23 P1 C35 C40 -71.8(3) . . . . ?
N10 C10 C9 N9 3.6(9) . . . . ?
W2 C10 C9 N9 -177.0(5) . . . . ?
N10 C10 C9 W2 -179.4(6) . . . . ?
C29 P1 C23 C28 137.7(3) . . . . ?
C17 P1 C23 C28 -101.2(3) . . . . ?
C35 P1 C23 C28 17.8(4) . . . . ?
C29 P1 C23 C24 -46.3(3) . . . . ?
C17 P1 C23 C24 74.9(3) . . . . ?
C35 P1 C23 C24 -166.1(3) . . . . ?
C71 P3 C65 C70 114.5(3) . . . . ?
C77 P3 C65 C70 -124.7(3) . . . . ?
C83 P3 C65 C70 -4.7(3) . . . . ?
C71 P3 C65 C66 -64.7(3) . . . . ?
C77 P3 C65 C66 56.1(3) . . . . ?
C83 P3 C65 C66 176.2(3) . . . . ?
C66 C65 C70 C69 0.9(5) . . . . ?
P3 C65 C70 C69 -178.3(3) . . . . ?
C84 C83 C88 C87 0.3(6) . . . . ?
P3 C83 C88 C87 175.5(4) . . . . ?
C65 P3 C71 C76 -171.6(3) . . . . ?
C77 P3 C71 C76 69.7(3) . . . . ?
C83 P3 C71 C76 -51.6(3) . . . . ?
C65 P3 C71 C72 6.9(3) . . . . ?
C77 P3 C71 C72 -111.8(3) . . . . ?
C83 P3 C71 C72 126.9(3) . . . . ?
C76 C71 C72 C73 -0.3(5) . . . . ?
P3 C71 C72 C73 -178.7(3) . . . . ?
C70 C65 C66 C67 -1.2(6) . . . . ?
P3 C65 C66 C67 178.0(3) . . . . ?
C79 C78 C77 C82 -1.9(6) . . . . ?
C79 C78 C77 P3 177.6(3) . . . . ?
C71 P3 C77 C82 -13.0(3) . . . . ?
C65 P3 C77 C82 -133.4(3) . . . . ?
C83 P3 C77 C82 107.0(3) . . . . ?
C71 P3 C77 C78 167.5(3) . . . . ?
C65 P3 C77 C78 47.2(3) . . . . ?
C83 P3 C77 C78 -72.5(3) . . . . ?
C35 C36 C37 C38 1.4(6) . . . . ?
C21 C22 C17 C18 0.3(6) . . . . ?
C21 C22 C17 P1 179.2(3) . . . . ?
C29 P1 C17 C22 120.3(3) . . . . ?
C23 P1 C17 C22 1.0(4) . . . . ?
C35 P1 C17 C22 -119.6(3) . . . . ?
C29 P1 C17 C18 -60.8(3) . . . . ?
C23 P1 C17 C18 180.0(3) . . . . ?
C35 P1 C17 C18 59.3(3) . . . . ?
C65 C70 C69 C68 0.3(6) . . . . ?
C34 C29 C30 C31 -1.6(5) . . . . ?
P1 C29 C30 C31 176.8(3) . . . . ?
N1 C1 C2 N2 5.0(9) . . . . ?
W1 C1 C2 N2 -176.4(6) . . . . ?
N1 C1 C2 W1 -178.6(5) . . . . ?
C36 C35 C40 C39 -1.1(5) . . . . ?
P1 C35 C40 C39 179.8(3) . . . . ?
C70 C69 C68 C67 -1.1(6) . . . . ?
C47 P2 C59 C60 -106.6(4) . . . . ?
C53 P2 C59 C60 129.5(4) . . . . ?
C41 P2 C59 C60 11.7(4) . . . . ?
C47 P2 C59 C64 69.4(4) . . . . ?
C53 P2 C59 C64 -54.5(4) . . . . ?
C41 P2 C59 C64 -172.2(3) . . . . ?
C65 C66 C67 C68 0.4(6) . . . . ?
C69 C68 C67 C66 0.8(7) . . . . ?
C22 C17 C18 C19 -1.3(6) . . . . ?
P1 C17 C18 C19 179.8(3) . . . . ?
C59 P2 C41 C42 83.7(4) . . . . ?
C47 P2 C41 C42 -157.0(3) . . . . ?
C53 P2 C41 C42 -34.2(4) . . . . ?
C59 P2 C41 C46 -96.8(4) . . . . ?
C47 P2 C41 C46 22.5(4) . . . . ?
C53 P2 C41 C46 145.4(4) . . . . ?
C89 P4 C95 C96 176.8(3) . . . . ?
C107 P4 C95 C96 -61.8(4) . . . . ?
C101 P4 C95 C96 55.8(4) . . . . ?
C89 P4 C95 C100 -1.2(4) . . . . ?
C107 P4 C95 C100 120.3(3) . . . . ?
C101 P4 C95 C100 -122.2(3) . . . . ?
C59 P2 C47 C48 -9.9(4) . . . . ?
C53 P2 C47 C48 111.1(3) . . . . ?
C41 P2 C47 C48 -129.2(3) . . . . ?
C59 P2 C47 C52 166.5(3) . . . . ?
C53 P2 C47 C52 -72.4(4) . . . . ?
C41 P2 C47 C52 47.3(4) . . . . ?
C77 C78 C79 C80 1.6(6) . . . . ?
C107 P4 C89 C90 131.2(3) . . . . ?
C95 P4 C89 C90 -104.8(4) . . . . ?
C101 P4 C89 C90 15.8(4) . . . . ?
C107 P4 C89 C94 -56.3(4) . . . . ?
C95 P4 C89 C94 67.7(4) . . . . ?
C101 P4 C89 C94 -171.7(3) . . . . ?
C24 C23 C28 C27 0.0(6) . . . . ?
P1 C23 C28 C27 176.0(3) . . . . ?
C88 C83 C84 C85 -0.3(6) . . . . ?
P3 C83 C84 C85 -175.5(3) . . . . ?
C89 P4 C107 C112 -22.9(4) . . . . ?
C95 P4 C107 C112 -142.9(4) . . . . ?
C101 P4 C107 C112 96.4(4) . . . . ?
C89 P4 C107 C108 169.7(4) . . . . ?
C95 P4 C107 C108 49.6(5) . . . . ?
C101 P4 C107 C108 -71.0(4) . . . . ?
C100 C95 C96 C97 -1.7(6) . . . . ?
P4 C95 C96 C97 -179.7(3) . . . . ?
C83 C84 C85 C86 1.0(7) . . . . ?
C96 C95 C100 C99 2.4(6) . . . . ?
P4 C95 C100 C99 -179.6(3) . . . . ?
C17 C22 C21 C20 1.4(6) . . . . ?
C22 C21 C20 C19 -2.0(7) . . . . ?
C23 C28 C27 C26 -0.7(6) . . . . ?
C78 C77 C82 C81 0.1(6) . . . . ?
P3 C77 C82 C81 -179.3(3) . . . . ?
C28 C23 C24 C25 0.4(6) . . . . ?
P1 C23 C24 C25 -175.7(3) . . . . ?
C75 C74 C73 C72 -0.2(6) . . . . ?
C71 C72 C73 C74 0.2(6) . . . . ?
C60 C59 C64 C63 0.9(7) . . . . ?
P2 C59 C64 C63 -175.2(4) . . . . ?
C28 C27 C26 C25 0.9(7) . . . . ?
C30 C29 C34 C33 1.4(6) . . . . ?
P1 C29 C34 C33 -177.1(3) . . . . ?
C72 C71 C76 C75 0.4(6) . . . . ?
P3 C71 C76 C75 178.8(3) . . . . ?
C78 C79 C80 C81 0.4(7) . . . . ?
C84 C85 C86 C87 -1.6(7) . . . . ?
C36 C37 C38 C39 -2.2(7) . . . . ?
C99 C98 C97 C96 1.8(7) . . . . ?
C95 C96 C97 C98 -0.4(6) . . . . ?
C83 C88 C87 C86 -0.9(7) . . . . ?
C85 C86 C87 C88 1.6(8) . . . . ?
C95 C100 C99 C98 -1.0(6) . . . . ?
C97 C98 C99 C100 -1.1(6) . . . . ?
C23 C24 C25 C26 -0.2(6) . . . . ?
C27 C26 C25 C24 -0.5(6) . . . . ?
C73 C74 C75 C76 0.2(7) . . . . ?
C71 C76 C75 C74 -0.3(6) . . . . ?
C101 C102 C103 C104 -0.8(7) . . . . ?
C108 C107 C112 C111 0.4(8) . . . . ?
P4 C107 C112 C111 -167.2(5) . . . . ?
C52 C47 C48 C49 -0.5(6) . . . . ?
P2 C47 C48 C49 176.0(3) . . . . ?
C103 C102 C101 C106 -0.2(7) . . . . ?
C103 C102 C101 P4 -174.6(4) . . . . ?
C89 P4 C101 C102 -117.9(4) . . . . ?
C107 P4 C101 C102 123.8(4) . . . . ?
C95 P4 C101 C102 0.8(4) . . . . ?
C89 P4 C101 C106 67.7(4) . . . . ?
C107 P4 C101 C106 -50.7(4) . . . . ?
C95 P4 C101 C106 -173.6(3) . . . . ?
C59 P2 C53 C54 149.7(4) . . . . ?
C47 P2 C53 C54 27.9(5) . . . . ?
C41 P2 C53 C54 -91.7(4) . . . . ?
C59 P2 C53 C58 -36.0(4) . . . . ?
C47 P2 C53 C58 -157.8(4) . . . . ?
C41 P2 C53 C58 82.6(4) . . . . ?
C48 C47 C52 C51 0.8(6) . . . . ?
P2 C47 C52 C51 -175.7(3) . . . . ?
C35 C40 C39 C38 0.4(6) . . . . ?
C37 C38 C39 C40 1.3(7) . . . . ?
C59 C64 C63 C62 0.1(7) . . . . ?
C21 C20 C19 C18 1.0(7) . . . . ?
C17 C18 C19 C20 0.7(7) . . . . ?
C29 C30 C31 C32 0.9(6) . . . . ?
C64 C59 C60 C61 -0.7(7) . . . . ?
P2 C59 C60 C61 175.3(4) . . . . ?
C90 C89 C94 C93 1.0(6) . . . . ?
P4 C89 C94 C93 -171.7(4) . . . . ?
C46 C41 C42 C43 1.3(7) . . . . ?
P2 C41 C42 C43 -179.1(4) . . . . ?
C47 C52 C51 C50 -0.1(7) . . . . ?
C30 C31 C32 C33 0.1(7) . . . . ?
C29 C34 C33 C32 -0.5(7) . . . . ?
C31 C32 C33 C34 -0.3(7) . . . . ?
C94 C89 C90 C91 -0.8(6) . . . . ?
P4 C89 C90 C91 171.7(3) . . . . ?
C102 C101 C106 C105 1.3(7) . . . . ?
P4 C101 C106 C105 176.0(4) . . . . ?
C47 C48 C49 C50 -0.5(7) . . . . ?
C79 C80 C81 C82 -2.1(7) . . . . ?
C77 C82 C81 C80 1.9(7) . . . . ?
C91 C92 C93 C94 -2.6(7) . . . . ?
C89 C94 C93 C92 0.8(7) . . . . ?
C112 C107 C108 C109 -0.8(9) . . . . ?
P4 C107 C108 C109 166.9(5) . . . . ?
C43 C44 C45 C46 1.9(8) . . . . ?
C52 C51 C50 C49 -1.0(7) . . . . ?
C48 C49 C50 C51 1.3(7) . . . . ?
C59 C60 C61 C62 -0.5(8) . . . . ?
C44 C45 C46 C41 -1.5(8) . . . . ?
C42 C41 C46 C45 -0.1(7) . . . . ?
P2 C41 C46 C45 -179.7(4) . . . . ?
C64 C63 C62 C61 -1.2(8) . . . . ?
C60 C61 C62 C63 1.4(8) . . . . ?
C57 C56 C55 C54 -0.5(10) . . . . ?
C54 C53 C58 C57 0.3(8) . . . . ?
P2 C53 C58 C57 -174.2(5) . . . . ?
C45 C44 C43 C42 -0.6(8) . . . . ?
C41 C42 C43 C44 -1.0(8) . . . . ?
C102 C103 C104 C105 0.7(8) . . . . ?
C93 C92 C91 C90 2.8(8) . . . . ?
C89 C90 C91 C92 -1.0(7) . . . . ?
C58 C53 C54 C55 -1.0(8) . . . . ?
P2 C53 C54 C55 173.2(4) . . . . ?
C56 C55 C54 C53 1.2(10) . . . . ?
C107 C112 C111 C110 0.4(10) . . . . ?
C103 C104 C105 C106 0.4(9) . . . . ?
C101 C106 C105 C104 -1.4(8) . . . . ?
C112 C111 C110 C109 -0.8(11) . . . . ?
C55 C56 C57 C58 -0.2(10) . . . . ?
C53 C58 C57 C56 0.3(10) . . . . ?
C111 C110 C109 C108 0.3(12) . . . . ?
C107 C108 C109 C110 0.5(11) . . . . ?
